data_4082564
loop_
_publ_author_name
'Wang, Tao'
'Hao, Xin-Qi'
'Huang, Juan-Juan'
'Wang, Kai'
'Gong, Jun-Fang'
'Song, Mao-Ping'

_publ_section_title
;
 Chiral CNN Pincer Palladium(II) Complexes with
 2-Aryl-6-(oxazolinyl)pyridine Ligands: Synthesis, Characterization, and
 Application to Enantioselective Allylation of Isatins and Suzuki--Miyaura
 Coupling Reaction
;
_journal_issue 1
_journal_name_full Organometallics
_journal_page_first 194
_journal_paper_doi 10.1021/om400945d
_journal_volume 33
_journal_year 2014
_chemical_absolute_configuration ad
_chemical_formula_moiety 'C26 H19 Cl N2 O Pd, C6'
_chemical_formula_sum 'C32 H33 Cl N2 O Pd'
_chemical_formula_weight 603.45
_chemical_name_systematic
;
 ? 
;
_space_group_crystal_system monoclinic
_space_group_IT_number 4
_space_group_name_Hall 'P 2yb'
_space_group_name_H-M_alt 'P 1 21 1'
_symmetry_space_group_name_Hall 'P 2yb'
_symmetry_space_group_name_H-M 'P 1 21 1'
_atom_sites_solution_hydrogens geom
_atom_sites_solution_primary direct
_atom_sites_solution_secondary difmap
_audit_creation_date 2011-07-05
_audit_creation_method
;
  Olex2 1.1
  (compiled 2011.02.15 svn.r1672, GUI svn.r3494)
;
_cell_angle_alpha 90.00
_cell_angle_beta 100.610(8)
_cell_angle_gamma 90.00
_cell_formula_units_Z 2
_cell_length_a 6.0672(6)
_cell_length_b 17.9824(12)
_cell_length_c 12.2022(9)
_cell_measurement_reflns_used 4289
_cell_measurement_temperature 291.15
_cell_measurement_theta_max 29.2381
_cell_measurement_theta_min 3.3968
_cell_volume 1308.53(19)
_computing_cell_refinement
;
CrysAlisPro, Agilent Technologies,
Version 1.171.35.11 (release 16-05-2011 CrysAlis171 .NET)
(compiled May 16 2011,17:55:39)
;
_computing_data_collection
;
CrysAlisPro, Agilent Technologies,
Version 1.171.35.11 (release 16-05-2011 CrysAlis171 .NET)
(compiled May 16 2011,17:55:39)
;
_computing_data_reduction
;
CrysAlisPro, Agilent Technologies,
Version 1.171.35.11 (release 16-05-2011 CrysAlis171 .NET)
(compiled May 16 2011,17:55:39)
;
_computing_molecular_graphics
;
O. V. Dolomanov, L. J. Bourhis, R. J. Gildea, J. A. K. Howard and H. Puschmann,
OLEX2: a complete structure solution, refinement and analysis program.
J. Appl. Cryst. (2009). 42, 339-341.
;
_computing_publication_material
;
O. V. Dolomanov, L. J. Bourhis, R. J. Gildea, J. A. K. Howard and H. Puschmann,
OLEX2: a complete structure solution, refinement and analysis program.
J. Appl. Cryst. (2009). 42, 339-341.
;
_computing_structure_refinement 'SHELXL-97 (Sheldrick, 1997)'
_computing_structure_solution 'A short history of SHELX (Sheldrick, 2007)'
_diffrn_ambient_temperature 291.15
_diffrn_detector_area_resol_mean 16.2312
_diffrn_measured_fraction_theta_full 0.999
_diffrn_measured_fraction_theta_max 0.999
_diffrn_measurement_details
;
  1 omega  -45.00  -18.00   1.0000    7.0000
omega____ theta____ kappa____ phi______ frames
    -      -17.2104  -77.0000   90.0000 27

  2 omega  -78.00  -53.00   1.0000    7.0000
omega____ theta____ kappa____ phi______ frames
    -      -17.2104  -77.0000  -60.0000 25

  3 omega  -25.00   48.00   1.0000    7.0000
omega____ theta____ kappa____ phi______ frames
    -      -17.2104   37.0000  120.0000 73

  4 omega  -35.00    2.00   1.0000    7.0000
omega____ theta____ kappa____ phi______ frames
    -      -17.2104  -86.0000  -20.0000 37

  5 omega  -40.00   12.00   1.0000    7.0000
omega____ theta____ kappa____ phi______ frames
    -       19.7885  -37.0000  -90.0000 52

  6 omega   -6.00   91.00   1.0000    7.0000
omega____ theta____ kappa____ phi______ frames
    -       19.7885   37.0000    0.0000 97

  7 omega  -51.00   80.00   1.0000    7.0000
omega____ theta____ kappa____ phi______ frames
    -       19.7885    0.0000  -60.0000 131

  8 omega  -53.00  -28.00   1.0000    7.0000
omega____ theta____ kappa____ phi______ frames
    -       19.7885  -37.0000 -180.0000 25
;
_diffrn_measurement_device_type 'Xcalibur, Eos, Gemini'
_diffrn_measurement_method '\w scans'
_diffrn_orient_matrix_UB_11 -0.0588118000
_diffrn_orient_matrix_UB_12 0.0273725000
_diffrn_orient_matrix_UB_13 -0.0361688000
_diffrn_orient_matrix_UB_21 0.0121144000
_diffrn_orient_matrix_UB_22 -0.0219565000
_diffrn_orient_matrix_UB_23 -0.0469002000
_diffrn_orient_matrix_UB_31 -0.1028028000
_diffrn_orient_matrix_UB_32 -0.0181448000
_diffrn_orient_matrix_UB_33 0.0023420000
_diffrn_radiation_monochromator graphite
_diffrn_radiation_type 'Mo K\a'
_diffrn_radiation_wavelength 0.7107
_diffrn_reflns_av_R_equivalents 0.0302
_diffrn_reflns_av_unetI/netI 0.0443
_diffrn_reflns_limit_h_max 7
_diffrn_reflns_limit_h_min -7
_diffrn_reflns_limit_k_max 22
_diffrn_reflns_limit_k_min -22
_diffrn_reflns_limit_l_max 14
_diffrn_reflns_limit_l_min -15
_diffrn_reflns_number 11301
_diffrn_reflns_theta_full 26.37
_diffrn_reflns_theta_max 26.37
_diffrn_reflns_theta_min 3.40
_diffrn_source 'Enhance (Mo) X-ray Source'
_exptl_absorpt_coefficient_mu 0.840
_exptl_absorpt_correction_T_max 1.366
_exptl_absorpt_correction_T_min 0.780
_exptl_absorpt_correction_type gaussian
_exptl_absorpt_process_details
;
CrysAlisPro, Agilent Technologies,
Version 1.171.35.11 (release 16-05-2011 CrysAlis171 .NET)
(compiled May 16 2011,17:55:39)
Numerical absorption correction based on gaussian integration over
            a multifaceted crystal model
;
_exptl_crystal_density_diffrn 1.532
_exptl_crystal_density_method 'not measured'
_exptl_crystal_F_000 620
_exptl_crystal_size_max 0.5272
_exptl_crystal_size_mid 0.3018
_exptl_crystal_size_min 0.1313
_refine_diff_density_max 0.736
_refine_diff_density_min -0.325
_refine_diff_density_rms 0.073
_refine_ls_abs_structure_details 'Flack H D (1983), Acta Cryst. A39, 876-881'
_refine_ls_abs_structure_Flack -0.05(4)
_refine_ls_extinction_method none
_refine_ls_goodness_of_fit_ref 1.063
_refine_ls_hydrogen_treatment constr
_refine_ls_matrix_type full
_refine_ls_number_parameters 304
_refine_ls_number_reflns 5355
_refine_ls_number_restraints 7
_refine_ls_restrained_S_all 1.112
_refine_ls_R_factor_all 0.0512
_refine_ls_R_factor_gt 0.0442
_refine_ls_shift/su_max 0.001
_refine_ls_shift/su_mean 0.000
_refine_ls_structure_factor_coef Fsqd
_refine_ls_weighting_details 'calc w=1/[\s^2^(Fo^2^)+(0.0704P)^2^+0.0000P] where P=(Fo^2^+2Fc^2^)/3'
_refine_ls_weighting_scheme calc
_refine_ls_wR_factor_gt 0.1121
_refine_ls_wR_factor_ref 0.1186
_reflns_number_gt 4822
_reflns_number_total 5355
_reflns_threshold_expression >2sigma(I)
_cod_data_source_file om400945d_si_002.cif
_cod_data_source_block complex-3e
_cod_original_cell_volume 1308.54(19)
_cod_database_code 4082564
_chemical_oxdiff_formula C26H26N2Pd1Cl2O2
_reflns_odcompleteness_completeness 99.82
_reflns_odcompleteness_iscentric 1
_reflns_odcompleteness_theta 26.32

loop_
_space_group_symop_id
_space_group_symop_operation_xyz
1 'x, y, z'
2 '-x, y+1/2, -z'

loop_
_atom_site_label
_atom_site_type_symbol
_atom_site_fract_x
_atom_site_fract_y
_atom_site_fract_z
_atom_site_U_iso_or_equiv
_atom_site_adp_type
_atom_site_occupancy
_atom_site_symmetry_multiplicity
_atom_site_calc_flag
_atom_site_refinement_flags
Pd1 Pd 0.74784(5) 0.72440(3) 0.51796(3) 0.04661(13) Uani 1 1 d .
Cl1 Cl 0.6939(4) 0.85024(12) 0.4995(2) 0.0852(7) Uani 1 1 d .
O1 O 1.3376(7) 0.6270(2) 0.6903(4) 0.0616(10) Uani 1 1 d .
N1 N 0.7890(9) 0.6152(3) 0.5280(4) 0.0524(13) Uani 1 1 d .
N2 N 1.0810(7) 0.7137(3) 0.6271(3) 0.0474(11) Uani 1 1 d .
C1 C 0.4540(10) 0.6945(4) 0.4265(5) 0.0571(14) Uani 1 1 d .
C2 C 0.2734(9) 0.7381(5) 0.3778(5) 0.071(2) Uani 1 1 d .
H2 H 0.2829 0.7895 0.3840 0.085 Uiso 1 1 calc R
C3 C 0.0774(12) 0.7054(6) 0.3193(6) 0.084(3) Uani 1 1 d .
H3 H -0.0427 0.7353 0.2879 0.100 Uiso 1 1 calc R
C4 C 0.0605(13) 0.6287(6) 0.3078(6) 0.091(3) Uani 1 1 d .
H4 H -0.0695 0.6074 0.2680 0.109 Uiso 1 1 calc R
C5 C 0.2342(12) 0.5850(5) 0.3548(6) 0.080(2) Uani 1 1 d .
H5 H 0.2223 0.5336 0.3476 0.096 Uiso 1 1 calc R
C6 C 0.4316(10) 0.6165(4) 0.4143(5) 0.0612(16) Uani 1 1 d .
C7 C 0.6270(12) 0.5716(4) 0.4719(6) 0.0606(16) Uani 1 1 d .
C8 C 0.6554(17) 0.4954(4) 0.4728(7) 0.082(2) Uani 1 1 d .
H8 H 0.5420 0.4645 0.4366 0.098 Uiso 1 1 calc R
C9 C 0.8539(17) 0.4662(4) 0.5279(8) 0.092(3) Uani 1 1 d .
H9 H 0.8759 0.4151 0.5270 0.110 Uiso 1 1 calc R
C10 C 1.0237(14) 0.5115(3) 0.5853(7) 0.0757(19) Uani 1 1 d .
H10 H 1.1578 0.4920 0.6238 0.091 Uiso 1 1 calc R
C11 C 0.9802(10) 0.5871(3) 0.5815(5) 0.0544(13) Uani 1 1 d .
C12 C 1.1342(10) 0.6457(3) 0.6342(5) 0.0514(12) Uani 1 1 d .
C13 C 1.4348(9) 0.6945(4) 0.7454(5) 0.0580(15) Uani 1 1 d .
H13 H 1.5883 0.7004 0.7322 0.070 Uiso 1 1 calc R
C14 C 1.2820(9) 0.7565(3) 0.6803(5) 0.0528(13) Uani 1 1 d .
H14 H 1.3567 0.7733 0.6201 0.063 Uiso 1 1 calc R
C15 C 1.4385(9) 0.6894(4) 0.8694(5) 0.0591(14) Uani 1 1 d .
C16 C 1.2750(15) 0.6554(7) 0.9110(7) 0.118(4) Uani 1 1 d .
H16 H 1.1546 0.6345 0.8625 0.142 Uiso 1 1 calc R
C17 C 1.2831(19) 0.6506(9) 1.0286(8) 0.126(5) Uani 1 1 d .
H17 H 1.1665 0.6276 1.0555 0.151 Uiso 1 1 calc R
C18 C 1.4492(19) 0.6776(7) 1.0977(7) 0.118(3) Uani 1 1 d .
H18 H 1.4605 0.6697 1.1739 0.142 Uiso 1 1 calc R
C19 C 1.6132(16) 0.7189(12) 1.0575(7) 0.148(5) Uani 1 1 d .
H19 H 1.7194 0.7468 1.1050 0.178 Uiso 1 1 calc R
C20 C 1.6099(11) 0.7162(8) 0.9419(6) 0.102(3) Uani 1 1 d .
H20 H 1.7337 0.7342 0.9152 0.122 Uiso 1 1 calc R
C21 C 1.2403(10) 0.8250(3) 0.7452(5) 0.0574(14) Uani 1 1 d .
C22 C 1.0457(13) 0.8314(5) 0.7893(8) 0.101(3) Uani 1 1 d .
H22 H 0.9355 0.7948 0.7771 0.121 Uiso 1 1 calc R
C23 C 1.0202(19) 0.8973(7) 0.8553(11) 0.129(4) Uani 1 1 d .
H23 H 0.8902 0.9034 0.8845 0.155 Uiso 1 1 calc R
C24 C 1.1797(16) 0.9485(5) 0.8744(8) 0.099(3) Uani 1 1 d .
H24 H 1.1656 0.9887 0.9205 0.119 Uiso 1 1 calc R
C25 C 1.3693(16) 0.9420(5) 0.8250(9) 0.105(3) Uani 1 1 d .
H25 H 1.4772 0.9793 0.8346 0.126 Uiso 1 1 calc R
C26 C 1.3960(13) 0.8800(4) 0.7617(7) 0.0754(18) Uani 1 1 d .
H26 H 1.5233 0.8759 0.7297 0.090 Uiso 1 1 calc R
C28 C 1.249(3) 0.4088(11) 0.8614(17) 0.197(6) Uiso 1 1 d D
C29 C 0.9770(19) 0.3966(7) 0.8349(11) 0.126(4) Uiso 1 1 d D
C30 C 0.702(3) 0.3943(10) 0.815(2) 0.257(10) Uiso 1 1 d D
C31 C 0.6176(17) 0.4767(6) 0.8054(9) 0.108(3) Uiso 1 1 d D
C27 C 1.486(4) 0.4322(16) 0.842(2) 0.279(13) Uiso 1 1 d D
C32 C 0.791(3) 0.5243(9) 0.8403(17) 0.208(7) Uiso 1 1 d D

loop_
_atom_site_aniso_label
_atom_site_aniso_U_11
_atom_site_aniso_U_22
_atom_site_aniso_U_33
_atom_site_aniso_U_23
_atom_site_aniso_U_13
_atom_site_aniso_U_12
Pd1 0.0529(2) 0.04489(19) 0.0440(2) -0.0014(3) 0.01403(13) -0.0007(2)
Cl1 0.0944(11) 0.0467(10) 0.115(2) 0.0074(10) 0.0217(13) 0.0065(11)
O1 0.063(3) 0.067(3) 0.053(3) -0.001(2) 0.006(2) 0.012(2)
N1 0.072(3) 0.046(3) 0.042(3) -0.004(2) 0.017(2) -0.005(2)
N2 0.051(2) 0.052(3) 0.041(2) 0.001(2) 0.0101(15) -0.001(2)
C1 0.063(3) 0.074(3) 0.039(3) -0.009(2) 0.020(3) -0.007(3)
C2 0.059(3) 0.104(7) 0.047(3) -0.006(4) 0.005(2) 0.015(4)
C3 0.065(4) 0.134(9) 0.050(3) 0.003(4) 0.006(3) 0.010(5)
C4 0.058(4) 0.159(9) 0.056(4) -0.016(5) 0.008(3) -0.028(5)
C5 0.077(5) 0.111(6) 0.055(4) -0.023(4) 0.021(3) -0.042(4)
C6 0.066(4) 0.083(4) 0.039(3) -0.011(3) 0.022(3) -0.015(3)
C7 0.079(4) 0.056(3) 0.054(4) -0.004(3) 0.031(3) -0.014(3)
C8 0.107(6) 0.060(4) 0.083(5) -0.009(4) 0.026(4) -0.030(4)
C9 0.137(7) 0.049(4) 0.095(6) -0.002(4) 0.033(5) -0.009(5)
C10 0.103(5) 0.047(3) 0.079(5) 0.007(3) 0.022(4) 0.009(3)
C11 0.067(3) 0.051(3) 0.049(3) 0.006(2) 0.018(3) 0.008(3)
C12 0.059(3) 0.056(3) 0.040(3) 0.002(2) 0.014(2) 0.002(3)
C13 0.046(3) 0.083(4) 0.046(3) -0.001(3) 0.011(2) 0.005(3)
C14 0.057(3) 0.066(3) 0.038(3) 0.003(2) 0.016(2) -0.003(3)
C15 0.055(3) 0.077(3) 0.045(3) 0.006(3) 0.008(2) 0.011(3)
C16 0.082(5) 0.228(13) 0.046(4) 0.011(6) 0.016(4) -0.027(6)
C17 0.119(8) 0.214(15) 0.053(5) 0.022(6) 0.039(5) -0.005(7)
C18 0.135(8) 0.185(9) 0.036(4) 0.017(5) 0.018(5) 0.028(8)
C19 0.124(7) 0.253(14) 0.053(4) 0.013(13) -0.024(4) -0.050(12)
C20 0.075(4) 0.168(9) 0.057(4) 0.020(8) -0.004(3) -0.023(7)
C21 0.060(3) 0.073(4) 0.039(3) -0.002(3) 0.008(3) -0.007(3)
C22 0.083(5) 0.114(6) 0.113(7) -0.065(6) 0.035(5) -0.017(4)
C23 0.108(7) 0.152(9) 0.138(10) -0.075(8) 0.048(7) -0.005(7)
C24 0.106(6) 0.096(6) 0.088(6) -0.038(5) 0.000(5) 0.013(5)
C25 0.109(7) 0.091(5) 0.107(7) -0.024(5) 0.003(6) -0.028(5)
C26 0.083(5) 0.069(4) 0.076(5) -0.003(3) 0.018(4) -0.003(4)

loop_
_atom_type_symbol
_atom_type_description
_atom_type_scat_dispersion_real
_atom_type_scat_dispersion_imag
_atom_type_scat_source
C C 0.0033 0.0016 'International Tables Vol C Tables 4.2.6.8 and 6.1.1.4'
H H 0.0000 0.0000 'International Tables Vol C Tables 4.2.6.8 and 6.1.1.4'
N N 0.0061 0.0033 'International Tables Vol C Tables 4.2.6.8 and 6.1.1.4'
O O 0.0106 0.0060 'International Tables Vol C Tables 4.2.6.8 and 6.1.1.4'
Cl Cl 0.1484 0.1585 'International Tables Vol C Tables 4.2.6.8 and 6.1.1.4'
Pd Pd -0.9988 1.0072 'International Tables Vol C Tables 4.2.6.8 and 6.1.1.4'

loop_
_exptl_crystal_face_index_h
_exptl_crystal_face_index_k
_exptl_crystal_face_index_l
_exptl_crystal_face_perp_dist
_exptl_oxdiff_crystal_face_indexfrac_h
_exptl_oxdiff_crystal_face_indexfrac_k
_exptl_oxdiff_crystal_face_indexfrac_l
_exptl_oxdiff_crystal_face_x
_exptl_oxdiff_crystal_face_y
_exptl_oxdiff_crystal_face_z
1 -10 -16 0.0904 1.0000 -10.0000 -16.0000 0.2462 0.9821 0.0412
8 11 -5 0.1923 8.0000 11.0000 -5.0000 0.0114 0.0899 -1.0337
0 -25 3 0.1459 -0.0000 -25.0000 3.0000 -0.7928 0.4082 0.4606
-7 15 0 0.1225 -7.0000 15.0000 0.0000 0.8223 -0.4141 0.4474
-1 25 -3 0.1385 -1.0000 25.0000 -3.0000 0.8516 -0.4203 -0.3578
-1 -25 1 0.1622 -1.0000 -25.0000 1.0000 -0.6617 0.4899 0.5588
0 4 -17 0.0897 0.0000 4.0000 -17.0000 0.7244 0.7095 -0.1124
0 -4 17 0.0415 -0.0000 -4.0000 17.0000 -0.7244 -0.7095 0.1124
-5 11 -10 0.1137 -5.0000 11.0000 -10.0000 0.9568 0.1669 0.2910
-1 24 5 0.1261 -1.0000 24.0000 5.0000 0.5349 -0.7736 -0.3210
-1 21 -9 0.1244 -1.0000 21.0000 -9.0000 0.9592 -0.0511 -0.2993
0 -3 -17 0.0607 0.0000 -3.0000 -17.0000 0.5328 0.8632 0.0146
-1 -12 15 0.0627 -1.0000 -12.0000 15.0000 -0.8122 -0.4521 0.3557

loop_
_geom_angle_atom_site_label_1
_geom_angle_atom_site_label_2
_geom_angle_atom_site_label_3
_geom_angle
_geom_angle_site_symmetry_1
_geom_angle_site_symmetry_3
N1 Pd1 Cl1 177.85(18) . .
N1 Pd1 N2 77.7(2) . .
N1 Pd1 C1 81.7(3) . .
N2 Pd1 Cl1 104.05(15) . .
C1 Pd1 Cl1 96.6(2) . .
C1 Pd1 N2 159.3(2) . .
C12 O1 C13 106.4(5) . .
C7 N1 Pd1 118.4(5) . .
C11 N1 Pd1 119.9(4) . .
C11 N1 C7 121.5(6) . .
C12 N2 Pd1 108.6(4) . .
C12 N2 C14 106.9(5) . .
C14 N2 Pd1 143.4(4) . .
C2 C1 Pd1 129.8(5) . .
C2 C1 C6 117.5(6) . .
C6 C1 Pd1 112.7(5) . .
C1 C2 H2 119.6 . .
C1 C2 C3 120.7(8) . .
C3 C2 H2 119.6 . .
C2 C3 H3 119.7 . .
C4 C3 C2 120.6(8) . .
C4 C3 H3 119.7 . .
C3 C4 H4 120.1 . .
C5 C4 C3 119.7(7) . .
C5 C4 H4 120.1 . .
C4 C5 H5 119.7 . .
C4 C5 C6 120.6(8) . .
C6 C5 H5 119.7 . .
C1 C6 C7 115.7(5) . .
C5 C6 C1 120.8(7) . .
C5 C6 C7 123.5(7) . .
N1 C7 C6 111.5(6) . .
N1 C7 C8 119.8(7) . .
C8 C7 C6 128.7(7) . .
C7 C8 H8 120.6 . .
C9 C8 C7 118.7(8) . .
C9 C8 H8 120.6 . .
C8 C9 H9 119.2 . .
C8 C9 C10 121.6(7) . .
C10 C9 H9 119.2 . .
C9 C10 H10 122.0 . .
C11 C10 C9 115.9(7) . .
C11 C10 H10 122.0 . .
N1 C11 C10 122.4(6) . .
N1 C11 C12 111.8(5) . .
C10 C11 C12 125.8(6) . .
O1 C12 C11 119.6(5) . .
N2 C12 O1 118.6(5) . .
N2 C12 C11 121.8(5) . .
O1 C13 H13 109.3 . .
O1 C13 C14 102.0(4) . .
O1 C13 C15 110.0(5) . .
C14 C13 H13 109.3 . .
C15 C13 H13 109.3 . .
C15 C13 C14 116.6(5) . .
N2 C14 C13 102.4(5) . .
N2 C14 H14 106.7 . .
N2 C14 C21 116.6(5) . .
C13 C14 H14 106.7 . .
C21 C14 C13 117.1(5) . .
C21 C14 H14 106.7 . .
C16 C15 C13 122.0(6) . .
C20 C15 C13 120.8(6) . .
C20 C15 C16 117.1(7) . .
C15 C16 H16 119.5 . .
C15 C16 C17 121.1(9) . .
C17 C16 H16 119.5 . .
C16 C17 H17 119.5 . .
C18 C17 C16 120.9(10) . .
C18 C17 H17 119.5 . .
C17 C18 H18 120.2 . .
C17 C18 C19 119.5(8) . .
C19 C18 H18 120.2 . .
C18 C19 H19 121.5 . .
C18 C19 C20 116.9(11) . .
C20 C19 H19 121.5 . .
C15 C20 C19 123.1(8) . .
C15 C20 H20 118.4 . .
C19 C20 H20 118.4 . .
C22 C21 C14 120.4(6) . .
C26 C21 C14 119.5(6) . .
C26 C21 C22 120.1(6) . .
C21 C22 H22 121.1 . .
C21 C22 C23 117.7(8) . .
C23 C22 H22 121.1 . .
C22 C23 H23 119.5 . .
C24 C23 C22 120.9(9) . .
C24 C23 H23 119.5 . .
C23 C24 H24 120.1 . .
C23 C24 C25 119.9(8) . .
C25 C24 H24 120.1 . .
C24 C25 H25 120.0 . .
C26 C25 C24 119.9(8) . .
C26 C25 H25 120.0 . .
C21 C26 C25 121.3(8) . .
C21 C26 H26 119.3 . .
C25 C26 H26 119.3 . .
C27 C28 C29 159(2) . .
C28 C29 C30 173.1(14) . .
C31 C30 C29 107.2(12) . .
C27 C30 C29 145.7(18) 1_455 .
C27 C30 C31 47.9(11) 1_455 .
C27 C31 C30 66.0(14) 1_455 .
C27 C31 C32 142(2) 1_455 .
C32 C31 C30 110.4(11) . .
C28 C27 C30 138(2) . 1_655
C31 C27 C28 152(3) 1_655 .
C31 C27 C30 66.1(12) 1_655 1_655

loop_
_geom_bond_atom_site_label_1
_geom_bond_atom_site_label_2
_geom_bond_distance
_geom_bond_site_symmetry_2
Pd1 Cl1 2.292(2) .
Pd1 N1 1.981(6) .
Pd1 N2 2.215(4) .
Pd1 C1 1.995(6) .
O1 C12 1.339(7) .
O1 C13 1.459(8) .
N1 C7 1.342(9) .
N1 C11 1.322(8) .
N2 C12 1.264(8) .
N2 C14 1.486(7) .
C1 C2 1.389(9) .
C1 C6 1.413(10) .
C2 H2 0.9300 .
C2 C3 1.399(10) .
C3 H3 0.9300 .
C3 C4 1.388(13) .
C4 H4 0.9300 .
C4 C5 1.354(12) .
C5 H5 0.9300 .
C5 C6 1.400(9) .
C6 C7 1.499(10) .
C7 C8 1.379(10) .
C8 H8 0.9300 .
C8 C9 1.371(15) .
C9 H9 0.9300 .
C9 C10 1.395(11) .
C10 H10 0.9300 .
C10 C11 1.385(8) .
C11 C12 1.475(8) .
C13 H13 0.9800 .
C13 C14 1.569(8) .
C13 C15 1.511(8) .
C14 H14 0.9800 .
C14 C21 1.511(8) .
C15 C16 1.343(10) .
C15 C20 1.326(10) .
C16 H16 0.9300 .
C16 C17 1.430(13) .
C17 H17 0.9300 .
C17 C18 1.284(15) .
C18 H18 0.9300 .
C18 C19 1.401(15) .
C19 H19 0.9300 .
C19 C20 1.408(11) .
C20 H20 0.9300 .
C21 C22 1.390(10) .
C21 C26 1.357(9) .
C22 H22 0.9300 .
C22 C23 1.457(12) .
C23 H23 0.9300 .
C23 C24 1.325(14) .
C24 H24 0.9300 .
C24 C25 1.398(13) .
C25 H25 0.9300 .
C25 C26 1.383(12) .
C26 H26 0.9300 .
C28 C29 1.634(14) .
C28 C27 1.560(18) .
C29 C30 1.643(17) .
C30 C31 1.566(16) .
C30 C27 1.56(3) 1_455
C31 C27 1.27(2) 1_455
C31 C32 1.359(14) .
C27 C30 1.56(3) 1_655
C27 C31 1.27(2) 1_655

loop_
_geom_torsion_atom_site_label_1
_geom_torsion_atom_site_label_2
_geom_torsion_atom_site_label_3
_geom_torsion_atom_site_label_4
_geom_torsion
_geom_torsion_site_symmetry_1
_geom_torsion_site_symmetry_4
Pd1 N1 C7 C6 -2.9(7) . .
Pd1 N1 C7 C8 176.8(5) . .
Pd1 N1 C11 C10 -175.9(5) . .
Pd1 N1 C11 C12 4.1(6) . .
Pd1 N2 C12 O1 175.4(4) . .
Pd1 N2 C12 C11 -3.8(6) . .
Pd1 N2 C14 C13 179.9(4) . .
Pd1 N2 C14 C21 50.7(8) . .
Pd1 C1 C2 C3 -177.8(5) . .
Pd1 C1 C6 C5 178.5(5) . .
Pd1 C1 C6 C7 0.7(6) . .
Cl1 Pd1 N1 C7 -37(5) . .
Cl1 Pd1 N1 C11 138(4) . .
Cl1 Pd1 N2 C12 -174.3(3) . .
Cl1 Pd1 N2 C14 -8.8(6) . .
Cl1 Pd1 C1 C2 -4.9(5) . .
Cl1 Pd1 C1 C6 176.9(4) . .
O1 C13 C14 N2 18.5(5) . .
O1 C13 C14 C21 147.4(5) . .
O1 C13 C15 C16 -35.3(9) . .
O1 C13 C15 C20 142.0(9) . .
N1 Pd1 N2 C12 4.3(4) . .
N1 Pd1 N2 C14 169.9(6) . .
N1 Pd1 C1 C2 176.4(6) . .
N1 Pd1 C1 C6 -1.7(4) . .
N1 C7 C8 C9 -2.5(11) . .
N1 C11 C12 O1 -178.8(5) . .
N1 C11 C12 N2 0.3(8) . .
N2 Pd1 N1 C7 -179.2(5) . .
N2 Pd1 N1 C11 -4.7(4) . .
N2 Pd1 C1 C2 171.1(5) . .
N2 Pd1 C1 C6 -7.1(8) . .
N2 C14 C21 C22 24.4(9) . .
N2 C14 C21 C26 -156.6(6) . .
C1 Pd1 N1 C7 2.7(5) . .
C1 Pd1 N1 C11 177.3(5) . .
C1 Pd1 N2 C12 9.7(7) . .
C1 Pd1 N2 C14 175.3(6) . .
C1 C2 C3 C4 -0.7(10) . .
C1 C6 C7 N1 1.4(8) . .
C1 C6 C7 C8 -178.3(7) . .
C2 C1 C6 C5 0.1(8) . .
C2 C1 C6 C7 -177.7(5) . .
C2 C3 C4 C5 0.9(11) . .
C3 C4 C5 C6 -0.5(11) . .
C4 C5 C6 C1 0.0(10) . .
C4 C5 C6 C7 177.7(6) . .
C5 C6 C7 N1 -176.4(6) . .
C5 C6 C7 C8 3.9(11) . .
C6 C1 C2 C3 0.2(9) . .
C6 C7 C8 C9 177.2(7) . .
C7 N1 C11 C10 -1.5(9) . .
C7 N1 C11 C12 178.5(6) . .
C7 C8 C9 C10 1.8(13) . .
C8 C9 C10 C11 -1.0(13) . .
C9 C10 C11 N1 0.8(10) . .
C9 C10 C11 C12 -179.2(6) . .
C10 C11 C12 O1 1.2(9) . .
C10 C11 C12 N2 -179.7(6) . .
C11 N1 C7 C6 -177.4(5) . .
C11 N1 C7 C8 2.4(10) . .
C12 O1 C13 C14 -16.7(6) . .
C12 O1 C13 C15 107.6(5) . .
C12 N2 C14 C13 -14.4(6) . .
C12 N2 C14 C21 -143.6(5) . .
C13 O1 C12 N2 8.9(7) . .
C13 O1 C12 C11 -171.9(5) . .
C13 C14 C21 C22 -97.3(8) . .
C13 C14 C21 C26 81.7(7) . .
C13 C15 C16 C17 179.3(9) . .
C13 C15 C20 C19 174.3(13) . .
C14 N2 C12 O1 4.3(7) . .
C14 N2 C12 C11 -174.8(5) . .
C14 C13 C15 C16 80.1(9) . .
C14 C13 C15 C20 -102.6(9) . .
C14 C21 C22 C23 177.2(9) . .
C14 C21 C26 C25 -176.9(7) . .
C15 C13 C14 N2 -101.3(6) . .
C15 C13 C14 C21 27.6(7) . .
C15 C16 C17 C18 -1(2) . .
C16 C15 C20 C19 -8(2) . .
C16 C17 C18 C19 7(2) . .
C17 C18 C19 C20 -12(2) . .
C18 C19 C20 C15 13(2) . .
C20 C15 C16 C17 2.0(16) . .
C21 C22 C23 C24 -1.4(19) . .
C22 C21 C26 C25 2.1(12) . .
C22 C23 C24 C25 4.1(19) . .
C23 C24 C25 C26 -3.8(16) . .
C24 C25 C26 C21 0.6(14) . .
C26 C21 C22 C23 -1.7(14) . .
C28 C29 C30 C31 28(14) . .
C28 C29 C30 C27 -10(16) . 1_455
C29 C28 C27 C30 -104(6) . 1_655
C29 C28 C27 C31 40(9) . 1_655
C29 C30 C31 C27 -152(3) . 1_455
C29 C30 C31 C32 -14(2) . .
C27 C28 C29 C30 -92(14) . .
C27 C30 C31 C32 139(2) 1_455 .
